data_4509816
loop_
_publ_author_name
'Tzeng, Biing-Chiau'
'Chiu, Tse-Hao'
'Lin, Sun-Yi'
'Yang, Chieh-Min'
'Chang, Tsung-Yi'
'Huang, Cyong-Huei'
'Chang, A. Hsiu-Hua'
'Lee, Gene-Hsiang'

_publ_section_title
;
 Structural Isomerism of Luminescent Dinuclear Pt(II)-Thiolate Diimines
;
_journal_issue 12
_journal_name_full 'Crystal Growth &amp; Design'
_journal_page_first 5356
_journal_paper_doi 10.1021/cg901100z
_journal_volume 9
_journal_year 2009
_chemical_formula_moiety 'C50 H56 N6 Pt2 S4, Cl O4, Cl O4'
_chemical_formula_sum 'C50 H56 Cl2 N6 O8 Pt2 S4'
_chemical_formula_weight 1458.33
_chemical_name_systematic
; 
 ? 
;
_space_group_IT_number 88
_symmetry_cell_setting tetragonal
_symmetry_space_group_name_Hall '-I 4ad'
_symmetry_space_group_name_H-M 'I 41/a :2'
_atom_sites_solution_hydrogens geom
_atom_sites_solution_primary direct
_atom_sites_solution_secondary difmap
_audit_creation_method SHELXL-97
_cell_angle_alpha 90.00
_cell_angle_beta 90.00
_cell_angle_gamma 90.00
_cell_formula_units_Z 8
_cell_length_a 12.0789(7)
_cell_length_b 12.0789(7)
_cell_length_c 76.793(6)
_cell_measurement_temperature 294(2)
_cell_measurement_theta_max 28.350
_cell_measurement_theta_min -28.350
_cell_volume 11204.1(13)
_computing_cell_refinement 'BRUKER SMART'
_computing_data_collection 'BRUKER SMART'
_computing_data_reduction 'BRUKER SAINT'
_computing_molecular_graphics Ortep-3
_computing_publication_material 'Wingx publication routines (Farrugia, 1999)'
_computing_structure_refinement 'SHELXL-97 (Sheldrick, 1997)'
_computing_structure_solution 'SHELXS-97 (Sheldrick, 1990)'
_diffrn_ambient_temperature 298(2)
_diffrn_measured_fraction_theta_full 0.978
_diffrn_measured_fraction_theta_max 0.978
_diffrn_measurement_device_type 'Bruker Smart Apex'
_diffrn_measurement_method 'phi-omega scan'
_diffrn_radiation_monochromator graphite
_diffrn_radiation_source 'fine-focus sealed tube'
_diffrn_radiation_type MoK\a
_diffrn_radiation_wavelength 0.71073
_diffrn_reflns_av_R_equivalents 0.1013
_diffrn_reflns_av_sigmaI/netI 0.0768
_diffrn_reflns_limit_h_max 15
_diffrn_reflns_limit_h_min -15
_diffrn_reflns_limit_k_max 15
_diffrn_reflns_limit_k_min -15
_diffrn_reflns_limit_l_max 99
_diffrn_reflns_limit_l_min -100
_diffrn_reflns_number 49859
_diffrn_reflns_theta_full 28.35
_diffrn_reflns_theta_max 28.35
_diffrn_reflns_theta_min 1.06
_diffrn_standards_decay_% 0
_exptl_absorpt_coefficient_mu 5.289
_exptl_absorpt_correction_T_max 0.9016
_exptl_absorpt_correction_T_min 0.4253
_exptl_absorpt_correction_type empirical
_exptl_absorpt_process_details SADABS
_exptl_crystal_colour deep-yellow
_exptl_crystal_density_diffrn 1.729
_exptl_crystal_density_method 'not measured'
_exptl_crystal_description plate
_exptl_crystal_F_000 5728
_exptl_crystal_size_max 0.20
_exptl_crystal_size_mid 0.13
_exptl_crystal_size_min 0.02
_refine_diff_density_max 1.007
_refine_diff_density_min -1.144
_refine_diff_density_rms 0.227
_refine_ls_extinction_method none
_refine_ls_goodness_of_fit_ref 1.131
_refine_ls_hydrogen_treatment mixed
_refine_ls_matrix_type full
_refine_ls_number_parameters 343
_refine_ls_number_reflns 6854
_refine_ls_number_restraints 0
_refine_ls_restrained_S_all 1.131
_refine_ls_R_factor_all 0.1421
_refine_ls_R_factor_gt 0.0799
_refine_ls_shift/su_max 0.001
_refine_ls_shift/su_mean 0.031
_refine_ls_structure_factor_coef Fsqd
_refine_ls_weighting_details 'calc w=1/[\s^2^(Fo^2^)+(0.0790P)^2^+13.3203P] where P=(Fo^2^+2Fc^2^)/3'
_refine_ls_weighting_scheme calc
_refine_ls_wR_factor_gt 0.1570
_refine_ls_wR_factor_ref 0.1827
_reflns_number_gt 4200
_reflns_number_total 6854
_reflns_threshold_expression >2sigma(I)
_cod_data_source_file cg901100zsup1.cif
_cod_data_source_block 1-a
_cod_depositor_comments
;
The following automatic conversions were performed:

'_symmetry_cell_setting' value 'Tetragonal' changed to 'tetragonal'
according to /home/saulius/struct/CIF-dictionaries/cif_core.dic
dictionary named 'cif_core.dic' version 2.4.2 from
2011-04-26.

'_exptl_absorpt_correction_type' value 'Empirical'
changed to 'empirical' according to
/home/saulius/struct/CIF-dictionaries/cif_core.dic dictionary named
'cif_core.dic' version 2.4.2 from 2011-04-26.

Automatic conversion script
Id: cif_fix_values 1891 2012-01-12 08:04:46Z andrius 
;
_cod_original_sg_symbol_H-M I4(1)/a
_cod_database_code 4509816

loop_
_symmetry_equiv_pos_as_xyz
'x, y, z'
'-x+1/2, -y, z+1/2'
'-y+3/4, x+1/4, z+1/4'
'y+3/4, -x+3/4, z+3/4'
'x+1/2, y+1/2, z+1/2'
'-x+1, -y+1/2, z+1'
'-y+5/4, x+3/4, z+3/4'
'y+5/4, -x+5/4, z+5/4'
'-x, -y, -z'
'x-1/2, y, -z-1/2'
'y-3/4, -x-1/4, -z-1/4'
'-y-3/4, x-3/4, -z-3/4'
'-x+1/2, -y+1/2, -z+1/2'
'x, y+1/2, -z'
'y-1/4, -x+1/4, -z+1/4'
'-y-1/4, x-1/4, -z-1/4'

loop_
_atom_site_label
_atom_site_type_symbol
_atom_site_fract_x
_atom_site_fract_y
_atom_site_fract_z
_atom_site_U_iso_or_equiv
_atom_site_adp_type
_atom_site_occupancy
_atom_site_symmetry_multiplicity
_atom_site_calc_flag
_atom_site_refinement_flags
Pt1 Pt 0.51856(3) 0.37165(3) 0.097913(5) 0.05765(18) Uani 1 1 d .
Cl1 Cl 0.5000 0.7500 0.03698(7) 0.122(2) Uani 1 2 d S
Cl2 Cl 0.0000 0.2500 0.0773(2) 0.180(4) Uani 1 2 d S
S1 S 0.6764(2) 0.3208(3) 0.11253(4) 0.0719(8) Uani 1 1 d .
S2 S 0.7076(3) 0.1833(3) 0.14395(4) 0.0882(10) Uani 1 1 d .
O1 O 0.4500(10) 0.6697(10) 0.02705(16) 0.139(4) Uani 1 1 d .
O2 O 0.426(2) 0.8058(14) 0.0473(3) 0.345(18) Uani 1 1 d .
O3 O 0.0686(17) 0.1546(17) 0.0799(3) 0.109(7) Uani 0.50 1 d P
O4 O 0.0000 0.2500 0.0572(5) 0.34(2) Uani 1 2 d S
O5 O 0.0973(16) 0.281(4) 0.0808(5) 0.23(2) Uani 0.50 1 d P
O6 O 0.0000 0.2500 0.0980(6) 0.62(6) Uani 1 2 d S
N1 N 0.3894(6) 0.4335(7) 0.08389(11) 0.056(2) Uani 1 1 d .
N2 N 0.5878(6) 0.3771(6) 0.07410(10) 0.0516(19) Uani 1 1 d .
N3 N 0.5643(7) 0.1311(7) 0.12061(11) 0.059(2) Uani 1 1 d .
C1 C 0.2879(9) 0.4590(10) 0.08968(15) 0.075(3) Uani 1 1 d .
H1 H 0.2727 0.4471 0.1014 0.090 Uiso 1 1 calc R
C2 C 0.2056(9) 0.5011(10) 0.07960(15) 0.075(3) Uani 1 1 d .
H2 H 0.1367 0.5172 0.0844 0.090 Uiso 1 1 calc R
C3 C 0.2266(9) 0.5197(9) 0.06183(14) 0.069(3) Uani 1 1 d .
C4 C 0.3338(8) 0.4986(9) 0.05609(14) 0.067(3) Uani 1 1 d .
H4 H 0.3534 0.5152 0.0447 0.080 Uiso 1 1 calc R
C5 C 0.4114(8) 0.4533(8) 0.06720(13) 0.053(2) Uani 1 1 d .
C6 C 0.1397(10) 0.5687(12) 0.04990(17) 0.086(4) Uani 1 1 d .
C7 C 0.0279(11) 0.5788(14) 0.05794(19) 0.119(6) Uani 1 1 d .
H7A H 0.0029 0.5071 0.0617 0.179 Uiso 1 1 calc R
H7B H -0.0231 0.6083 0.0495 0.179 Uiso 1 1 calc R
H7C H 0.0317 0.6275 0.0678 0.179 Uiso 1 1 calc R
C8 C 0.1800(13) 0.6762(15) 0.0417(2) 0.143(7) Uani 1 1 d .
H8A H 0.1240 0.7048 0.0341 0.214 Uiso 1 1 calc R
H8B H 0.2464 0.6623 0.0352 0.214 Uiso 1 1 calc R
H8C H 0.1952 0.7293 0.0507 0.214 Uiso 1 1 calc R
C9 C 0.1284(13) 0.4929(16) 0.0342(2) 0.137(7) Uani 1 1 d .
H9A H 0.1078 0.4201 0.0381 0.205 Uiso 1 1 calc R
H9B H 0.1978 0.4893 0.0282 0.205 Uiso 1 1 calc R
H9C H 0.0725 0.5215 0.0266 0.205 Uiso 1 1 calc R
C10 C 0.5216(8) 0.4200(8) 0.06127(14) 0.058(3) Uani 1 1 d .
C11 C 0.5606(8) 0.4258(9) 0.04437(14) 0.064(3) Uani 1 1 d .
H11 H 0.5154 0.4560 0.0358 0.077 Uiso 1 1 calc R
C12 C 0.6639(9) 0.3883(10) 0.03989(14) 0.072(3) Uani 1 1 d .
C13 C 0.7273(9) 0.3460(10) 0.05298(15) 0.076(3) Uani 1 1 d .
H13 H 0.7983 0.3208 0.0505 0.091 Uiso 1 1 calc R
C14 C 0.6878(9) 0.3397(10) 0.06986(14) 0.070(3) Uani 1 1 d .
H14 H 0.7323 0.3087 0.0785 0.084 Uiso 1 1 calc R
C15 C 0.7063(11) 0.3958(15) 0.02109(16) 0.099(5) Uani 1 1 d .
C16 C 0.6367(17) 0.4526(19) 0.0090(2) 0.171(9) Uani 1 1 d .
H16A H 0.6172 0.5238 0.0136 0.256 Uiso 1 1 calc R
H16B H 0.5707 0.4101 0.0070 0.256 Uiso 1 1 calc R
H16C H 0.6754 0.4621 -0.0018 0.256 Uiso 1 1 calc R
C17 C 0.812(2) 0.448(4) 0.0212(3) 0.39(3) Uani 1 1 d .
H17A H 0.8038 0.5233 0.0249 0.585 Uiso 1 1 calc R
H17B H 0.8426 0.4462 0.0097 0.585 Uiso 1 1 calc R
H17C H 0.8600 0.4093 0.0291 0.585 Uiso 1 1 calc R
C18 C 0.726(4) 0.286(2) 0.0142(3) 0.36(3) Uani 1 1 d .
H18A H 0.7883 0.2885 0.0063 0.535 Uiso 1 1 calc R
H18B H 0.6619 0.2609 0.0081 0.535 Uiso 1 1 calc R
H18C H 0.7426 0.2362 0.0236 0.535 Uiso 1 1 calc R
C19 C 0.6380(9) 0.2059(9) 0.12456(13) 0.064(3) Uani 1 1 d .
C20 C 0.5535(10) 0.0523(9) 0.13383(14) 0.065(3) Uani 1 1 d .
C21 C 0.4804(11) -0.0378(11) 0.13380(17) 0.084(4) Uani 1 1 d .
H21 H 0.4332 -0.0495 0.1244 0.101 Uiso 1 1 calc R
C22 C 0.4794(15) -0.1076(12) 0.1477(2) 0.113(5) Uani 1 1 d .
H22 H 0.4297 -0.1665 0.1479 0.136 Uiso 1 1 calc R
C23 C 0.5526(18) -0.0919(15) 0.1617(2) 0.121(6) Uani 1 1 d .
H23 H 0.5514 -0.1414 0.1710 0.146 Uiso 1 1 calc R
C24 C 0.6249(15) -0.0062(13) 0.16195(17) 0.102(5) Uani 1 1 d .
H24 H 0.6713 0.0046 0.1715 0.123 Uiso 1 1 calc R
C25 C 0.6286(12) 0.0663(10) 0.14759(15) 0.080(4) Uani 1 1 d .

loop_
_atom_site_aniso_label
_atom_site_aniso_U_11
_atom_site_aniso_U_22
_atom_site_aniso_U_33
_atom_site_aniso_U_23
_atom_site_aniso_U_13
_atom_site_aniso_U_12
Pt1 0.0523(3) 0.0689(3) 0.0517(2) 0.00512(19) 0.00206(18) 0.00666(19)
Cl1 0.172(6) 0.127(5) 0.067(3) 0.000 0.000 -0.047(5)
Cl2 0.097(6) 0.139(7) 0.303(14) 0.000 0.000 -0.013(5)
S1 0.0561(16) 0.089(2) 0.0711(18) 0.0090(16) -0.0112(14) -0.0012(14)
S2 0.113(3) 0.087(2) 0.0645(19) -0.0100(16) -0.0357(18) 0.019(2)
O1 0.154(10) 0.130(9) 0.133(10) -0.021(8) -0.031(8) -0.012(8)
O2 0.59(5) 0.186(17) 0.26(2) -0.088(13) 0.31(3) -0.13(2)
O3 0.080(13) 0.099(14) 0.148(18) 0.056(13) 0.005(12) 0.021(12)
O4 0.31(4) 0.49(7) 0.21(3) 0.000 0.000 0.17(4)
O5 0.021(11) 0.34(5) 0.33(5) -0.15(4) -0.028(16) 0.031(18)
O6 0.87(12) 0.69(9) 0.30(5) 0.000 0.000 0.73(10)
N1 0.043(4) 0.062(5) 0.065(5) 0.008(4) 0.005(4) 0.006(4)
N2 0.043(4) 0.063(5) 0.049(5) 0.012(4) 0.003(4) 0.012(4)
N3 0.063(5) 0.058(5) 0.057(5) -0.007(4) 0.001(4) 0.009(4)
C1 0.064(7) 0.097(9) 0.065(7) 0.015(6) 0.009(6) 0.025(6)
C2 0.056(7) 0.106(9) 0.063(7) 0.005(6) 0.006(5) 0.030(6)
C3 0.060(7) 0.080(8) 0.066(7) 0.010(6) -0.004(5) 0.018(6)
C4 0.058(6) 0.078(7) 0.064(7) 0.014(6) 0.009(5) 0.010(5)
C5 0.047(6) 0.048(5) 0.062(6) 0.002(5) 0.004(5) 0.009(4)
C6 0.069(8) 0.109(10) 0.080(9) 0.017(8) 0.000(6) 0.038(7)
C7 0.081(9) 0.180(16) 0.096(10) 0.031(10) -0.001(8) 0.063(10)
C8 0.103(12) 0.166(17) 0.160(17) 0.069(14) 0.009(11) 0.053(12)
C9 0.096(11) 0.21(2) 0.103(12) -0.026(13) -0.028(9) 0.066(12)
C10 0.060(6) 0.053(6) 0.061(6) -0.006(5) 0.006(5) -0.001(5)
C11 0.058(6) 0.081(7) 0.054(6) 0.010(5) 0.004(5) 0.014(6)
C12 0.059(7) 0.101(9) 0.055(6) 0.024(6) 0.009(5) 0.008(6)
C13 0.056(7) 0.102(9) 0.069(7) 0.012(6) 0.020(6) 0.029(6)
C14 0.052(6) 0.094(9) 0.063(7) 0.014(6) 0.005(5) 0.008(6)
C15 0.073(8) 0.167(14) 0.057(7) 0.005(9) 0.023(6) 0.035(9)
C16 0.179(18) 0.26(2) 0.074(10) 0.064(13) 0.048(11) 0.079(18)
C17 0.18(2) 0.91(10) 0.075(14) 0.09(3) 0.032(14) -0.25(4)
C18 0.76(9) 0.20(3) 0.110(18) 0.033(18) 0.16(3) 0.23(4)
C19 0.068(7) 0.076(7) 0.049(6) -0.005(5) -0.007(5) 0.022(6)
C20 0.078(7) 0.057(7) 0.061(7) -0.002(5) 0.008(6) 0.024(6)
C21 0.089(9) 0.078(9) 0.085(9) 0.011(7) 0.013(7) 0.017(7)
C22 0.141(14) 0.087(10) 0.111(13) 0.028(10) 0.041(11) 0.017(10)
C23 0.20(2) 0.098(12) 0.070(10) 0.009(9) 0.007(11) 0.051(13)
C24 0.157(15) 0.086(10) 0.063(9) 0.001(8) -0.017(9) 0.028(10)
C25 0.112(10) 0.067(8) 0.061(7) -0.002(6) 0.005(7) 0.034(7)

loop_
_atom_type_symbol
_atom_type_description
_atom_type_scat_dispersion_real
_atom_type_scat_dispersion_imag
_atom_type_scat_source
C C 0.0033 0.0016 'International Tables Vol C Tables 4.2.6.8 and 6.1.1.4'
H H 0.0000 0.0000 'International Tables Vol C Tables 4.2.6.8 and 6.1.1.4'
N N 0.0061 0.0033 'International Tables Vol C Tables 4.2.6.8 and 6.1.1.4'
O O 0.0106 0.0060 'International Tables Vol C Tables 4.2.6.8 and 6.1.1.4'
S S 0.1246 0.1234 'International Tables Vol C Tables 4.2.6.8 and 6.1.1.4'
Pt Pt -1.7033 8.3905 'International Tables Vol C Tables 4.2.6.8 and 6.1.1.4'
Cl Cl 0.1484 0.1585 'International Tables Vol C Tables 4.2.6.8 and 6.1.1.4'

loop_
_geom_angle_atom_site_label_1
_geom_angle_atom_site_label_2
_geom_angle_atom_site_label_3
_geom_angle
_geom_angle_site_symmetry_1
_geom_angle_site_symmetry_3
N3 Pt1 N2 174.6(3) 6_554 .
N3 Pt1 N1 94.8(3) 6_554 .
N2 Pt1 N1 80.0(3) . .
N3 Pt1 S1 89.1(2) 6_554 .
N2 Pt1 S1 96.2(2) . .
N1 Pt1 S1 172.8(2) . .
N3 Pt1 Pt1 84.8(2) 6_554 6_554
N2 Pt1 Pt1 95.5(2) . 6_554
N1 Pt1 Pt1 104.3(2) . 6_554
S1 Pt1 Pt1 81.99(8) . 6_554
O2 Cl1 O2 109(2) 6_564 .
O2 Cl1 O1 105.1(9) 6_564 .
O2 Cl1 O1 112.6(13) . .
O2 Cl1 O1 112.6(13) 6_564 6_564
O2 Cl1 O1 105.1(9) . 6_564
O1 Cl1 O1 112.6(12) . 6_564
O5 Cl2 O5 156(4) 6_454 .
O5 Cl2 O3 70.7(19) 6_454 6_454
O5 Cl2 O3 105.8(17) . 6_454
O5 Cl2 O3 105.8(17) 6_454 .
O5 Cl2 O3 70.7(19) . .
O3 Cl2 O3 164(2) 6_454 .
O5 Cl2 O4 102(2) 6_454 .
O5 Cl2 O4 102(2) . .
O3 Cl2 O4 98.0(11) 6_454 .
O3 Cl2 O4 98.0(11) . .
O5 Cl2 O6 78(2) 6_454 .
O5 Cl2 O6 78(2) . .
O3 Cl2 O6 82.0(11) 6_454 .
O3 Cl2 O6 82.0(11) . .
O4 Cl2 O6 180.000(2) . .
C19 S1 Pt1 104.7(4) . .
C25 S2 C19 90.0(6) . .
Cl2 O6 O5 42.9(13) . 6_454
C5 N1 C1 117.4(9) . .
C5 N1 Pt1 115.0(6) . .
C1 N1 Pt1 127.6(7) . .
C14 N2 C10 118.8(9) . .
C14 N2 Pt1 126.1(7) . .
C10 N2 Pt1 115.0(6) . .
C19 N3 C20 111.5(9) . .
C19 N3 Pt1 123.6(7) . 6_554
C20 N3 Pt1 124.9(8) . 6_554
N1 C1 C2 124.5(11) . .
C1 C2 C3 118.7(10) . .
C4 C3 C2 116.5(10) . .
C4 C3 C6 121.7(10) . .
C2 C3 C6 121.6(10) . .
C5 C4 C3 120.5(10) . .
N1 C5 C4 122.1(9) . .
N1 C5 C10 115.6(8) . .
C4 C5 C10 122.3(10) . .
C7 C6 C9 107.3(13) . .
C7 C6 C3 114.2(11) . .
C9 C6 C3 107.8(10) . .
C7 C6 C8 113.0(12) . .
C9 C6 C8 102.4(13) . .
C3 C6 C8 111.2(12) . .
N2 C10 C11 119.7(9) . .
N2 C10 C5 114.3(9) . .
C11 C10 C5 126.0(10) . .
C12 C11 C10 122.0(10) . .
C13 C12 C11 116.7(10) . .
C13 C12 C15 121.9(10) . .
C11 C12 C15 121.4(10) . .
C12 C13 C14 121.2(10) . .
N2 C14 C13 121.6(10) . .
C17 C15 C16 109(2) . .
C17 C15 C18 105(2) . .
C16 C15 C18 107.5(19) . .
C17 C15 C12 108.6(14) . .
C16 C15 C12 116.4(11) . .
C18 C15 C12 110.3(15) . .
N3 C19 S1 127.9(8) . .
N3 C19 S2 115.0(8) . .
S1 C19 S2 117.1(7) . .
N3 C20 C21 125.9(11) . .
N3 C20 C25 113.9(11) . .
C21 C20 C25 120.2(11) . .
C22 C21 C20 119.1(14) . .
C21 C22 C23 120.7(17) . .
C24 C23 C22 121.4(15) . .
C23 C24 C25 119.0(14) . .
C20 C25 C24 119.6(13) . .
C20 C25 S2 109.5(9) . .
C24 C25 S2 130.8(12) . .

loop_
_geom_bond_atom_site_label_1
_geom_bond_atom_site_label_2
_geom_bond_distance
_geom_bond_site_symmetry_2
Pt1 N3 2.010(8) 6_554
Pt1 N2 2.012(7) .
Pt1 N1 2.037(8) .
Pt1 S1 2.296(3) .
Pt1 Pt1 2.9727(9) 6_554
Cl1 O2 1.368(15) 6_564
Cl1 O2 1.368(15) .
Cl1 O1 1.374(11) .
Cl1 O1 1.374(11) 6_564
Cl2 O5 1.26(2) 6_454
Cl2 O5 1.26(2) .
Cl2 O3 1.433(18) 6_454
Cl2 O3 1.433(18) .
Cl2 O4 1.55(3) .
Cl2 O6 1.59(4) .
S1 C19 1.730(12) .
S2 C25 1.728(14) .
S2 C19 1.731(10) .
O6 O5 1.81(5) 6_454
N1 C5 1.330(12) .
N1 C1 1.340(12) .
N2 C14 1.330(12) .
N2 C10 1.370(12) .
N3 C19 1.304(13) .
N3 C20 1.398(13) .
N3 Pt1 2.010(8) 6_554
C1 C2 1.358(14) .
C2 C3 1.406(15) .
C3 C4 1.391(14) .
C3 C6 1.514(15) .
C4 C5 1.380(13) .
C5 C10 1.463(13) .
C6 C7 1.490(17) .
C6 C9 1.517(19) .
C6 C8 1.524(19) .
C10 C11 1.382(14) .
C11 C12 1.371(14) .
C12 C13 1.363(14) .
C12 C15 1.534(15) .
C13 C14 1.383(14) .
C15 C17 1.42(3) .
C15 C16 1.429(19) .
C15 C18 1.45(3) .
C20 C21 1.401(16) .
C20 C25 1.403(16) .
C21 C22 1.359(18) .
C22 C23 1.41(2) .
C23 C24 1.35(2) .
C24 C25 1.409(17) .
